data_4341824
loop_
_publ_author_name
'Shaffer, David W.'
'Johnson, Samantha I.'
'Rheingold, Arnold L.'
'Ziller, Joseph W.'
'Goddard, 3rd, William A'
'Nielsen, Robert J.'
'Yang, Jenny Y.'

_publ_section_title
;
 Reactivity of a Series of Isostructural Cobalt Pincer Complexes with CO2,
 CO, and H(+)
;
_journal_name_full 'Inorganic chemistry'
_journal_page_first 141203160549001
_journal_paper_doi 10.1021/ic5021725
_journal_year 2014
_chemical_formula_sum 'C25 H46 B2 Co F8 N2 P2'
_chemical_formula_weight 669.13
_chemical_name_systematic
; 
 ? 
;
_space_group_IT_number 15
_symmetry_cell_setting monoclinic
_symmetry_space_group_name_Hall '-C 2yc'
_symmetry_space_group_name_H-M 'C 1 2/c 1'
_atom_sites_solution_hydrogens geom
_atom_sites_solution_primary direct
_atom_sites_solution_secondary difmap
_audit_creation_method SHELXL-97
_cell_angle_alpha 90.00
_cell_angle_beta 94.329(4)
_cell_angle_gamma 90.00
_cell_formula_units_Z 8
_cell_length_a 31.694(6)
_cell_length_b 9.9983(19)
_cell_length_c 19.793(4)
_cell_measurement_reflns_used 5221
_cell_measurement_temperature 100(2)
_cell_measurement_theta_max 26.38
_cell_measurement_theta_min 2.35
_cell_volume 6254(2)
_computing_cell_refinement 'Bruker SAINT'
_computing_data_collection 'Bruker APEX2'
_computing_data_reduction 'Bruker SAINT'
_computing_molecular_graphics 'Bruker SHELXTL'
_computing_publication_material 'Bruker SHELXTL'
_computing_structure_refinement 'SHELXL-97 (Sheldrick, 1997)'
_computing_structure_solution 'SHELXS-97 (Sheldrick, 1990)'
_diffrn_ambient_temperature 100(2)
_diffrn_measured_fraction_theta_full 0.999
_diffrn_measured_fraction_theta_max 0.995
_diffrn_measurement_device_type 'Bruker APEX-II CCD'
_diffrn_measurement_method '\f and \w scans'
_diffrn_radiation_monochromator graphite
_diffrn_radiation_source 'fine-focus sealed tube'
_diffrn_radiation_type MoK\a
_diffrn_radiation_wavelength 0.71073
_diffrn_reflns_av_R_equivalents 0.0257
_diffrn_reflns_av_sigmaI/netI 0.0226
_diffrn_reflns_limit_h_max 39
_diffrn_reflns_limit_h_min -38
_diffrn_reflns_limit_k_max 12
_diffrn_reflns_limit_k_min -12
_diffrn_reflns_limit_l_max 24
_diffrn_reflns_limit_l_min -23
_diffrn_reflns_number 25223
_diffrn_reflns_theta_full 25.00
_diffrn_reflns_theta_max 26.41
_diffrn_reflns_theta_min 2.35
_exptl_absorpt_coefficient_mu 0.718
_exptl_absorpt_correction_T_max 0.8466
_exptl_absorpt_correction_T_min 0.8029
_exptl_absorpt_correction_type multi-scan
_exptl_absorpt_process_details SADABS
_exptl_crystal_colour orange
_exptl_crystal_density_diffrn 1.421
_exptl_crystal_density_method 'not measured'
_exptl_crystal_description block
_exptl_crystal_F_000 2792
_exptl_crystal_size_max 0.32
_exptl_crystal_size_mid 0.30
_exptl_crystal_size_min 0.24
_refine_diff_density_max 0.495
_refine_diff_density_min -0.335
_refine_diff_density_rms 0.050
_refine_ls_extinction_method none
_refine_ls_goodness_of_fit_ref 1.020
_refine_ls_hydrogen_treatment constr
_refine_ls_matrix_type full
_refine_ls_number_parameters 374
_refine_ls_number_reflns 6402
_refine_ls_number_restraints 0
_refine_ls_restrained_S_all 1.020
_refine_ls_R_factor_all 0.0317
_refine_ls_R_factor_gt 0.0263
_refine_ls_shift/su_max 0.001
_refine_ls_shift/su_mean 0.000
_refine_ls_structure_factor_coef Fsqd
_refine_ls_weighting_details 'calc w=1/[\s^2^(Fo^2^)+(0.0300P)^2^+7.8000P] where P=(Fo^2^+2Fc^2^)/3'
_refine_ls_weighting_scheme calc
_refine_ls_wR_factor_gt 0.0639
_refine_ls_wR_factor_ref 0.0667
_reflns_number_gt 5661
_reflns_number_total 6402
_reflns_threshold_expression >2sigma(I)
_cod_data_source_file ic5021725_si_002.cif
_cod_data_source_block ck_dws1053
_cod_depositor_comments
;
The following automatic conversions were performed:

'_symmetry_cell_setting' value 'Monoclinic' changed to 'monoclinic'
according to
/home/saulius/struct/COD-crude-data--automatic-downloads/rss-feeds/ACS/lib/dictionaries/cif_core.dic
dictionary named 'cif_core.dic' version 2.4.2 from 2011-04-26.

Automatic conversion script
Id: cif_fix_values 2935 2014-11-11 08:27:57Z andrius 
;
_cod_original_sg_symbol_H-M C2/c
_cod_database_code 4341824

loop_
_symmetry_equiv_pos_as_xyz
'x, y, z'
'-x, y, -z+1/2'
'x+1/2, y+1/2, z'
'-x+1/2, y+1/2, -z+1/2'
'-x, -y, -z'
'x, -y, z-1/2'
'-x+1/2, -y+1/2, -z'
'x+1/2, -y+1/2, z-1/2'

loop_
_atom_site_label
_atom_site_type_symbol
_atom_site_fract_x
_atom_site_fract_y
_atom_site_fract_z
_atom_site_U_iso_or_equiv
_atom_site_adp_type
_atom_site_occupancy
_atom_site_symmetry_multiplicity
_atom_site_calc_flag
_atom_site_refinement_flags
Co1 Co 0.139595(6) 0.747984(19) 0.296820(9) 0.00957(6) Uani 1 1 d .
P1 P 0.135287(11) 0.63715(4) 0.397097(18) 0.01122(8) Uani 1 1 d .
P2 P 0.123980(11) 0.85254(4) 0.195603(18) 0.00997(8) Uani 1 1 d .
F1 F 0.19393(3) 0.89571(9) 0.33398(4) 0.0191(2) Uani 1 1 d .
F2 F 0.17550(3) 1.11763(10) 0.33473(6) 0.0338(3) Uani 1 1 d .
F3 F 0.24368(3) 1.05625(12) 0.35670(6) 0.0389(3) Uani 1 1 d .
F4 F 0.19610(5) 1.01081(12) 0.43354(5) 0.0467(3) Uani 1 1 d .
F5 F 0.05249(3) 1.15419(10) 0.08262(6) 0.0354(3) Uani 1 1 d .
F6 F 0.09568(3) 1.32041(11) 0.12122(7) 0.0392(3) Uani 1 1 d .
F7 F 0.03714(4) 1.26815(16) 0.17510(6) 0.0567(4) Uani 1 1 d .
F8 F 0.02996(4) 1.36792(11) 0.07309(6) 0.0432(3) Uani 1 1 d .
N1 N 0.10446(4) 0.88584(12) 0.33499(6) 0.0111(2) Uani 1 1 d .
N2 N 0.16905(4) 0.60442(13) 0.25945(6) 0.0136(3) Uani 1 1 d .
C1 C 0.11791(5) 0.77887(16) 0.44623(7) 0.0159(3) Uani 1 1 d .
H1A H 0.0997 0.7466 0.4813 0.019 Uiso 1 1 calc R
H1B H 0.1428 0.8237 0.4694 0.019 Uiso 1 1 calc R
C2 C 0.09375(5) 0.87692(15) 0.40060(7) 0.0136(3) Uani 1 1 d .
C3 C 0.06334(5) 0.95951(16) 0.42517(8) 0.0174(3) Uani 1 1 d .
H3A H 0.0558 0.9498 0.4705 0.021 Uiso 1 1 calc R
C4 C 0.04386(5) 1.05632(16) 0.38357(8) 0.0179(3) Uani 1 1 d .
H4A H 0.0221 1.1109 0.3993 0.022 Uiso 1 1 calc R
C5 C 0.05675(5) 1.07222(15) 0.31843(8) 0.0156(3) Uani 1 1 d .
H5A H 0.0445 1.1401 0.2896 0.019 Uiso 1 1 calc R
C6 C 0.08758(4) 0.98821(15) 0.29590(7) 0.0119(3) Uani 1 1 d .
C7 C 0.10512(5) 1.01066(15) 0.22820(7) 0.0133(3) Uani 1 1 d .
H7A H 0.1287 1.0756 0.2331 0.016 Uiso 1 1 calc R
H7B H 0.0828 1.0482 0.1959 0.016 Uiso 1 1 calc R
C8 C 0.09071(5) 0.51337(16) 0.39298(8) 0.0164(3) Uani 1 1 d .
C9 C 0.08506(5) 0.44385(18) 0.46113(8) 0.0243(4) Uani 1 1 d .
H9A H 0.0594 0.3888 0.4571 0.036 Uiso 1 1 calc R
H9B H 0.0825 0.5116 0.4964 0.036 Uiso 1 1 calc R
H9C H 0.1097 0.3870 0.4733 0.036 Uiso 1 1 calc R
C10 C 0.04979(5) 0.59155(18) 0.37335(9) 0.0242(4) Uani 1 1 d .
H10A H 0.0260 0.5290 0.3669 0.036 Uiso 1 1 calc R
H10B H 0.0529 0.6406 0.3311 0.036 Uiso 1 1 calc R
H10C H 0.0444 0.6548 0.4095 0.036 Uiso 1 1 calc R
C11 C 0.09652(5) 0.40889(17) 0.33754(9) 0.0237(4) Uani 1 1 d .
H11A H 0.0719 0.3494 0.3335 0.036 Uiso 1 1 calc R
H11B H 0.1221 0.3563 0.3495 0.036 Uiso 1 1 calc R
H11C H 0.0993 0.4543 0.2942 0.036 Uiso 1 1 calc R
C12 C 0.18395(5) 0.57157(16) 0.44604(7) 0.0151(3) Uani 1 1 d .
C13 C 0.18007(5) 0.57958(18) 0.52323(8) 0.0216(4) Uani 1 1 d .
H13A H 0.2054 0.5409 0.5471 0.032 Uiso 1 1 calc R
H13B H 0.1550 0.5296 0.5349 0.032 Uiso 1 1 calc R
H13C H 0.1773 0.6733 0.5367 0.032 Uiso 1 1 calc R
C14 C 0.19370(5) 0.42703(16) 0.42588(8) 0.0188(3) Uani 1 1 d .
H14A H 0.2206 0.3989 0.4491 0.028 Uiso 1 1 calc R
H14B H 0.1956 0.4221 0.3768 0.028 Uiso 1 1 calc R
H14C H 0.1710 0.3679 0.4389 0.028 Uiso 1 1 calc R
C15 C 0.22105(5) 0.66111(17) 0.42829(8) 0.0190(3) Uani 1 1 d .
H15A H 0.2470 0.6316 0.4539 0.029 Uiso 1 1 calc R
H15B H 0.2151 0.7541 0.4400 0.029 Uiso 1 1 calc R
H15C H 0.2246 0.6547 0.3797 0.029 Uiso 1 1 calc R
C16 C 0.07655(5) 0.77310(15) 0.14923(7) 0.0134(3) Uani 1 1 d .
C17 C 0.08414(5) 0.62251(16) 0.14420(8) 0.0186(3) Uani 1 1 d .
H17A H 0.0600 0.5807 0.1184 0.028 Uiso 1 1 calc R
H17B H 0.0873 0.5839 0.1898 0.028 Uiso 1 1 calc R
H17C H 0.1100 0.6064 0.1212 0.028 Uiso 1 1 calc R
C18 C 0.06457(5) 0.83193(16) 0.07853(7) 0.0175(3) Uani 1 1 d .
H18A H 0.0386 0.7894 0.0591 0.026 Uiso 1 1 calc R
H18B H 0.0875 0.8153 0.0491 0.026 Uiso 1 1 calc R
H18C H 0.0600 0.9285 0.0824 0.026 Uiso 1 1 calc R
C19 C 0.03866(5) 0.79620(18) 0.19231(8) 0.0195(3) Uani 1 1 d .
H19A H 0.0142 0.7457 0.1729 0.029 Uiso 1 1 calc R
H19B H 0.0318 0.8917 0.1926 0.029 Uiso 1 1 calc R
H19C H 0.0460 0.7658 0.2388 0.029 Uiso 1 1 calc R
C20 C 0.16636(5) 0.89663(16) 0.13815(7) 0.0141(3) Uani 1 1 d .
C21 C 0.20606(5) 0.93249(18) 0.18411(8) 0.0212(4) Uani 1 1 d .
H21A H 0.2290 0.9580 0.1561 0.032 Uiso 1 1 calc R
H21B H 0.2149 0.8549 0.2119 0.032 Uiso 1 1 calc R
H21C H 0.1997 1.0074 0.2136 0.032 Uiso 1 1 calc R
C22 C 0.17694(5) 0.77606(16) 0.09434(8) 0.0188(3) Uani 1 1 d .
H22A H 0.2004 0.7993 0.0669 0.028 Uiso 1 1 calc R
H22B H 0.1520 0.7520 0.0645 0.028 Uiso 1 1 calc R
H22C H 0.1852 0.7001 0.1237 0.028 Uiso 1 1 calc R
C23 C 0.15395(5) 1.01730(16) 0.09272(8) 0.0194(3) Uani 1 1 d .
H23A H 0.1774 1.0399 0.0653 0.029 Uiso 1 1 calc R
H23B H 0.1476 1.0940 0.1211 0.029 Uiso 1 1 calc R
H23C H 0.1289 0.9949 0.0628 0.029 Uiso 1 1 calc R
C24 C 0.17985(5) 0.50488(16) 0.23793(7) 0.0151(3) Uani 1 1 d .
C25 C 0.19086(5) 0.37435(16) 0.21126(8) 0.0213(3) Uani 1 1 d .
H25A H 0.1948 0.3101 0.2486 0.032 Uiso 1 1 calc R
H25B H 0.2171 0.3818 0.1884 0.032 Uiso 1 1 calc R
H25C H 0.1680 0.3435 0.1788 0.032 Uiso 1 1 calc R
B1 B 0.20218(6) 1.0230(2) 0.36570(9) 0.0196(4) Uani 1 1 d .
B2 B 0.05369(6) 1.27969(18) 0.11305(9) 0.0186(4) Uani 1 1 d .

loop_
_atom_site_aniso_label
_atom_site_aniso_U_11
_atom_site_aniso_U_22
_atom_site_aniso_U_33
_atom_site_aniso_U_23
_atom_site_aniso_U_13
_atom_site_aniso_U_12
Co1 0.01044(10) 0.00961(11) 0.00878(10) -0.00041(7) 0.00154(7) 0.00078(7)
P1 0.01108(17) 0.01306(19) 0.00956(17) 0.00138(14) 0.00105(13) 0.00149(14)
P2 0.01098(17) 0.00971(18) 0.00933(17) -0.00010(14) 0.00145(13) -0.00051(14)
F1 0.0176(4) 0.0197(5) 0.0197(5) -0.0009(4) 0.0004(4) -0.0030(4)
F2 0.0314(6) 0.0223(6) 0.0451(6) -0.0054(5) -0.0148(5) 0.0035(4)
F3 0.0188(5) 0.0365(7) 0.0610(8) -0.0112(6) 0.0004(5) -0.0093(5)
F4 0.0849(10) 0.0366(7) 0.0202(5) -0.0066(5) 0.0140(6) -0.0081(7)
F5 0.0320(6) 0.0202(5) 0.0548(7) -0.0130(5) 0.0093(5) -0.0028(5)
F6 0.0201(5) 0.0232(6) 0.0733(8) -0.0031(6) -0.0043(5) -0.0014(4)
F7 0.0602(9) 0.0851(11) 0.0271(6) -0.0027(7) 0.0191(6) 0.0055(8)
F8 0.0398(6) 0.0247(6) 0.0616(8) 0.0129(6) -0.0201(6) 0.0000(5)
N1 0.0112(6) 0.0116(6) 0.0105(6) -0.0022(5) 0.0006(4) -0.0007(5)
N2 0.0145(6) 0.0152(7) 0.0112(6) 0.0012(5) 0.0013(5) 0.0013(5)
C1 0.0185(7) 0.0189(8) 0.0106(7) -0.0015(6) 0.0034(6) 0.0049(6)
C2 0.0145(7) 0.0138(8) 0.0125(7) -0.0024(6) 0.0017(5) -0.0012(6)
C3 0.0191(8) 0.0193(8) 0.0142(7) -0.0035(6) 0.0042(6) 0.0012(6)
C4 0.0165(7) 0.0174(8) 0.0203(8) -0.0054(6) 0.0037(6) 0.0041(6)
C5 0.0170(7) 0.0113(7) 0.0181(7) -0.0023(6) -0.0007(6) 0.0016(6)
C6 0.0130(7) 0.0100(7) 0.0124(7) -0.0022(6) -0.0010(5) -0.0022(6)
C7 0.0162(7) 0.0103(7) 0.0135(7) 0.0000(6) 0.0018(5) -0.0001(6)
C8 0.0141(7) 0.0161(8) 0.0190(8) 0.0065(6) 0.0013(6) -0.0019(6)
C9 0.0201(8) 0.0277(10) 0.0254(9) 0.0140(7) 0.0038(7) -0.0014(7)
C10 0.0135(7) 0.0241(9) 0.0347(10) 0.0125(8) -0.0011(7) -0.0025(7)
C11 0.0262(8) 0.0186(9) 0.0258(9) 0.0023(7) -0.0017(7) -0.0076(7)
C12 0.0142(7) 0.0194(8) 0.0114(7) 0.0026(6) -0.0004(5) 0.0027(6)
C13 0.0220(8) 0.0294(9) 0.0131(7) 0.0032(7) -0.0010(6) 0.0059(7)
C14 0.0172(7) 0.0187(8) 0.0203(8) 0.0036(6) 0.0008(6) 0.0049(6)
C15 0.0146(7) 0.0227(9) 0.0190(8) -0.0006(6) -0.0029(6) 0.0017(6)
C16 0.0137(7) 0.0150(8) 0.0115(7) -0.0016(6) -0.0001(5) -0.0026(6)
C17 0.0233(8) 0.0142(8) 0.0176(8) -0.0004(6) -0.0022(6) -0.0040(6)
C18 0.0193(8) 0.0189(8) 0.0137(7) 0.0005(6) -0.0023(6) 0.0004(6)
C19 0.0141(7) 0.0276(9) 0.0170(8) -0.0036(7) 0.0019(6) -0.0061(7)
C20 0.0134(7) 0.0168(8) 0.0127(7) 0.0020(6) 0.0044(5) -0.0011(6)
C21 0.0139(7) 0.0306(10) 0.0193(8) 0.0019(7) 0.0035(6) -0.0062(7)
C22 0.0194(8) 0.0215(9) 0.0162(7) -0.0004(6) 0.0062(6) 0.0033(6)
C23 0.0213(8) 0.0193(8) 0.0181(8) 0.0054(6) 0.0059(6) -0.0019(7)
C24 0.0144(7) 0.0189(8) 0.0119(7) 0.0017(6) 0.0007(5) 0.0005(6)
C25 0.0259(8) 0.0165(8) 0.0215(8) -0.0042(7) 0.0017(6) 0.0055(7)
B1 0.0188(9) 0.0219(10) 0.0178(9) -0.0013(7) -0.0013(7) -0.0039(7)
B2 0.0197(9) 0.0132(9) 0.0232(9) 0.0001(7) 0.0039(7) 0.0005(7)

loop_
_atom_type_symbol
_atom_type_description
_atom_type_scat_dispersion_real
_atom_type_scat_dispersion_imag
_atom_type_scat_source
C C 0.0033 0.0016 'International Tables Vol C Tables 4.2.6.8 and 6.1.1.4'
H H 0.0000 0.0000 'International Tables Vol C Tables 4.2.6.8 and 6.1.1.4'
N N 0.0061 0.0033 'International Tables Vol C Tables 4.2.6.8 and 6.1.1.4'
B B 0.0013 0.0007 'International Tables Vol C Tables 4.2.6.8 and 6.1.1.4'
F F 0.0171 0.0103 'International Tables Vol C Tables 4.2.6.8 and 6.1.1.4'
P P 0.1023 0.0942 'International Tables Vol C Tables 4.2.6.8 and 6.1.1.4'
Co Co 0.3494 0.9721 'International Tables Vol C Tables 4.2.6.8 and 6.1.1.4'

loop_
_geom_angle_atom_site_label_1
_geom_angle_atom_site_label_2
_geom_angle_atom_site_label_3
_geom_angle
N2 Co1 N1 174.68(5)
N2 Co1 P2 94.88(4)
N1 Co1 P2 85.66(4)
N2 Co1 P1 92.02(4)
N1 Co1 P1 86.17(4)
P2 Co1 P1 164.055(16)
N2 Co1 F1 103.18(5)
N1 Co1 F1 82.02(4)
P2 Co1 F1 95.30(3)
P1 Co1 F1 97.10(3)
C1 P1 C8 106.18(7)
C1 P1 C12 105.38(7)
C8 P1 C12 112.27(7)
C1 P1 Co1 97.26(5)
C8 P1 Co1 112.11(5)
C12 P1 Co1 121.12(5)
C7 P2 C20 106.21(7)
C7 P2 C16 105.53(7)
C20 P2 C16 112.73(7)
C7 P2 Co1 98.14(5)
C20 P2 Co1 121.48(5)
C16 P2 Co1 110.38(5)
B1 F1 Co1 143.28(9)
C6 N1 C2 118.09(12)
C6 N1 Co1 121.19(10)
C2 N1 Co1 120.57(10)
C24 N2 Co1 167.03(12)
C2 C1 P1 110.27(10)
N1 C2 C3 121.53(14)
N1 C2 C1 117.43(13)
C3 C2 C1 120.96(13)
C2 C3 C4 119.90(14)
C3 C4 C5 118.82(14)
C6 C5 C4 119.48(14)
N1 C6 C5 121.75(13)
N1 C6 C7 117.40(12)
C5 C6 C7 120.80(13)
C6 C7 P2 109.77(10)
C11 C8 C10 108.01(13)
C11 C8 C9 110.30(14)
C10 C8 C9 107.39(13)
C11 C8 P1 110.45(11)
C10 C8 P1 107.07(11)
C9 C8 P1 113.39(11)
C14 C12 C15 108.40(12)
C14 C12 C13 109.77(13)
C15 C12 C13 108.36(13)
C14 C12 P1 111.60(10)
C15 C12 P1 106.93(10)
C13 C12 P1 111.65(10)
C17 C16 C18 110.26(12)
C17 C16 C19 108.45(13)
C18 C16 C19 107.26(12)
C17 C16 P2 108.92(10)
C18 C16 P2 114.60(11)
C19 C16 P2 107.13(10)
C22 C20 C23 110.03(12)
C22 C20 C21 108.24(13)
C23 C20 C21 108.94(13)
C22 C20 P2 110.75(11)
C23 C20 P2 112.05(10)
C21 C20 P2 106.69(10)
N2 C24 C25 176.21(16)
F4 B1 F3 110.62(14)
F4 B1 F2 111.57(15)
F3 B1 F2 109.58(15)
F4 B1 F1 108.30(14)
F3 B1 F1 107.51(14)
F2 B1 F1 109.16(13)
F8 B2 F7 109.83(15)
F8 B2 F6 110.95(15)
F7 B2 F6 110.30(15)
F8 B2 F5 109.56(14)
F7 B2 F5 108.12(15)
F6 B2 F5 108.02(14)

loop_
_geom_bond_atom_site_label_1
_geom_bond_atom_site_label_2
_geom_bond_distance
Co1 N2 1.8929(13)
Co1 N1 1.9589(12)
Co1 P2 2.2807(5)
Co1 P1 2.2863(5)
Co1 F1 2.3446(9)
P1 C1 1.8270(16)
P1 C8 1.8752(16)
P1 C12 1.8766(15)
P2 C7 1.8252(15)
P2 C20 1.8769(15)
P2 C16 1.8775(15)
F1 B1 1.435(2)
F2 B1 1.381(2)
F3 B1 1.381(2)
F4 B1 1.376(2)
F5 B2 1.391(2)
F6 B2 1.390(2)
F7 B2 1.376(2)
F8 B2 1.371(2)
N1 C6 1.3676(19)
N1 C2 1.3697(18)
N2 C24 1.145(2)
C1 C2 1.503(2)
C2 C3 1.385(2)
C3 C4 1.385(2)
C4 C5 1.391(2)
C5 C6 1.387(2)
C6 C7 1.506(2)
C8 C11 1.536(2)
C8 C10 1.539(2)
C8 C9 1.540(2)
C12 C14 1.537(2)
C12 C15 1.539(2)
C12 C13 1.544(2)
C16 C17 1.529(2)
C16 C18 1.539(2)
C16 C19 1.542(2)
C20 C22 1.537(2)
C20 C23 1.538(2)
C20 C21 1.538(2)
C24 C25 1.460(2)
